data_7206580
loop_
_publ_author_name
'Cariati, Elena'
'Lanzeni, Valentina'
'Tordin, Elisa'
'Ugo, Renato'
'Botta, Chiara'
'Giacometti Schieroni, Alberto'
'Sironi, Angelo'
'Pasini, Dario'

_publ_section_title
;
 Efficient crystallization induced emissive materials based on a simple
 push-pull molecular structure.
;
_journal_issue 40
_journal_name_full 'Physical chemistry chemical physics : PCCP'
_journal_page_first 18005
_journal_page_last 18014
_journal_paper_doi 10.1039/c1cp22267h
_journal_volume 13
_journal_year 2011
_chemical_formula_sum 'C14 H17 N O4'
_chemical_formula_weight 263.29
_chemical_name_systematic
;
 4-dimethylamino-2-benzylidene malonic acid dimethyl ester
;
_space_group_IT_number 14
_symmetry_space_group_name_Hall '-P 2ybc'
_symmetry_space_group_name_H-M 'P 1 21/c 1'
_atom_sites_solution_hydrogens geom
_atom_sites_solution_primary direct
_atom_sites_solution_secondary difmap
_audit_creation_date 2010-03-29T11:53:44-00:00
_audit_creation_method 'WinGX routine CIF_UPDATE'
_cell_angle_alpha 90
_cell_angle_beta 101.580(3)
_cell_angle_gamma 90
_cell_formula_units_Z 4
_cell_length_a 13.179(3)
_cell_length_b 7.2410(19)
_cell_length_c 15.270(4)
_cell_measurement_temperature 293(2)
_cell_volume 1427.5(6)
_computing_structure_refinement 'SHELXL-97 (Sheldrick, 1997)'
_computing_structure_solution 'SHELXS-97 (Sheldrick, 1990)'
_diffrn_ambient_temperature 293(2)
_diffrn_measured_fraction_theta_full 0.997
_diffrn_measured_fraction_theta_max 0.997
_diffrn_radiation_monochromator graphite
_diffrn_radiation_type MoK\a
_diffrn_radiation_wavelength 0.71073
_diffrn_reflns_av_R_equivalents 0.056
_diffrn_reflns_av_unetI/netI 0.0351
_diffrn_reflns_limit_h_max 16
_diffrn_reflns_limit_h_min -16
_diffrn_reflns_limit_k_max 8
_diffrn_reflns_limit_k_min -8
_diffrn_reflns_limit_l_max 18
_diffrn_reflns_limit_l_min -18
_diffrn_reflns_number 14246
_diffrn_reflns_theta_full 25.82
_diffrn_reflns_theta_max 25.82
_diffrn_reflns_theta_min 2.72
_exptl_absorpt_coefficient_mu 0.09
_exptl_absorpt_correction_type none
_exptl_crystal_density_diffrn 1.225
_exptl_crystal_density_method 'not measured'
_exptl_crystal_F_000 560
_refine_diff_density_max 0.215
_refine_diff_density_min -0.253
_refine_diff_density_rms 0.042
_refine_ls_extinction_method none
_refine_ls_goodness_of_fit_ref 1.043
_refine_ls_hydrogen_treatment mixed
_refine_ls_matrix_type full
_refine_ls_number_parameters 176
_refine_ls_number_reflns 2739
_refine_ls_number_restraints 0
_refine_ls_restrained_S_all 1.043
_refine_ls_R_factor_all 0.0678
_refine_ls_R_factor_gt 0.0547
_refine_ls_shift/su_max 0.076
_refine_ls_shift/su_mean 0.002
_refine_ls_structure_factor_coef Fsqd
_refine_ls_weighting_details 'calc w=1/[\s^2^(Fo^2^)+(0.0999P)^2^+0.2595P] where P=(Fo^2^+2Fc^2^)/3'
_refine_ls_weighting_scheme calc
_refine_ls_wR_factor_gt 0.1572
_refine_ls_wR_factor_ref 0.1743
_reflns_number_gt 2138
_reflns_number_total 2739
_reflns_threshold_expression >2sigma(I)
_cod_data_source_file c1cp22267h.cif
_cod_data_source_block ele101
_cod_database_code 7206580

loop_
_symmetry_equiv_pos_as_xyz
'x, y, z'
'-x, y+1/2, -z+1/2'
'-x, -y, -z'
'x, -y-1/2, z-1/2'

loop_
_atom_site_label
_atom_site_type_symbol
_atom_site_fract_x
_atom_site_fract_y
_atom_site_fract_z
_atom_site_U_iso_or_equiv
_atom_site_adp_type
_atom_site_occupancy
_atom_site_symmetry_multiplicity
_atom_site_calc_flag
_atom_site_refinement_flags
C1 C 0.95400(14) 0.3323(2) 0.58316(12) 0.0533(4) Uani 1 1 d .
C2 C 1.05878(15) 0.2821(2) 0.58624(12) 0.0548(5) Uani 1 1 d .
H2 H 1.0776 0.2353 0.5351 0.066 Uiso 1 1 calc R
C3 C 1.13269(15) 0.3008(2) 0.66244(12) 0.0557(5) Uani 1 1 d .
H3 H 1.2003 0.2655 0.6616 0.067 Uiso 1 1 calc R
C4 C 1.10996(14) 0.3716(2) 0.74234(12) 0.0550(5) Uani 1 1 d .
C5 C 1.00707(15) 0.4286(2) 0.73754(12) 0.0573(5) Uani 1 1 d .
H5 H 0.9895 0.4819 0.7879 0.069 Uiso 1 1 calc R
C6 C 0.93179(15) 0.4094(2) 0.66253(13) 0.0586(5) Uani 1 1 d .
H6 H 0.8646 0.4477 0.6635 0.07 Uiso 1 1 calc R
C7 C 1.18056(16) 0.3832(3) 0.82722(12) 0.0604(5) Uani 1 1 d .
H7 H 1.1552 0.4491 0.8705 0.072 Uiso 1 1 calc R
C8 C 1.27662(15) 0.3159(3) 0.85530(12) 0.0611(5) Uani 1 1 d .
C9 C 1.32768(17) 0.3343(3) 0.95013(13) 0.0696(6) Uani 1 1 d .
C10 C 1.33616(14) 0.2148(4) 0.79620(13) 0.0680(6) Uani 1 1 d .
C11 C 1.4774(2) 0.2511(5) 1.05783(17) 0.1106(10) Uani 1 1 d .
H11A H 1.4903 0.376 1.0781 0.166 Uiso 1 1 calc R
H11B H 1.5421 0.188 1.0612 0.166 Uiso 1 1 calc R
H11C H 1.4374 0.189 1.0949 0.166 Uiso 1 1 calc R
C12 C 1.3670(2) -0.0756(5) 0.73629(17) 0.1034(10) Uani 1 1 d .
H12A H 1.3432 -0.0404 0.675 0.155 Uiso 1 1 calc R
H12B H 1.3519 -0.2038 0.7435 0.155 Uiso 1 1 calc R
H12C H 1.4404 -0.0561 0.7529 0.155 Uiso 1 1 calc R
C13 C 0.77371(18) 0.3682(4) 0.50502(18) 0.0845(7) Uani 1 1 d .
H13A H 0.7465 0.3067 0.551 0.127 Uiso 1 1 calc R
H13B H 0.7322 0.3379 0.4477 0.127 Uiso 1 1 calc R
H13C H 0.7724 0.4993 0.5141 0.127 Uiso 1 1 calc R
C14 C 0.90226(18) 0.2273(3) 0.42777(14) 0.0711(6) Uani 1 1 d .
H14A H 0.9526 0.3017 0.4066 0.107 Uiso 1 1 calc R
H14B H 0.84 0.2216 0.3827 0.107 Uiso 1 1 calc R
H14C H 0.9292 0.105 0.4405 0.107 Uiso 1 1 calc R
N N 0.87951(13) 0.3086(2) 0.50845(11) 0.0669(5) Uani 1 1 d .
O1 O 1.31492(10) 0.0355(2) 0.79303(9) 0.0713(4) Uani 1 1 d .
O2 O 1.39415(14) 0.2874(3) 0.75581(13) 0.1102(7) Uani 1 1 d .
O3 O 1.42049(12) 0.2516(3) 0.96598(10) 0.0888(5) Uani 1 1 d .
O4 O 1.29099(15) 0.4077(3) 1.00772(11) 0.0944(6) Uani 1 1 d .

loop_
_atom_site_aniso_label
_atom_site_aniso_U_11
_atom_site_aniso_U_22
_atom_site_aniso_U_33
_atom_site_aniso_U_23
_atom_site_aniso_U_13
_atom_site_aniso_U_12
C1 0.0651(11) 0.0391(8) 0.0598(10) 0.0038(7) 0.0221(8) -0.0002(7)
C2 0.0712(11) 0.0429(9) 0.0573(10) 0.0010(7) 0.0296(8) 0.0061(8)
C3 0.0634(11) 0.0478(9) 0.0614(10) 0.0046(8) 0.0253(8) 0.0069(8)
C4 0.0698(11) 0.0428(9) 0.0580(10) 0.0040(7) 0.0264(8) 0.0013(8)
C5 0.0723(12) 0.0486(9) 0.0573(10) 0.0004(7) 0.0278(9) 0.0078(8)
C6 0.0649(11) 0.0501(9) 0.0674(11) 0.0013(8) 0.0292(9) 0.0073(8)
C7 0.0763(13) 0.0503(10) 0.0593(10) 0.0000(8) 0.0249(9) -0.0022(9)
C8 0.0645(11) 0.0624(11) 0.0604(11) 0.0021(8) 0.0223(8) -0.0095(9)
C9 0.0759(14) 0.0723(13) 0.0624(12) 0.0004(10) 0.0181(10) -0.0075(10)
C10 0.0481(10) 0.0986(16) 0.0593(11) -0.0005(10) 0.0157(8) -0.0114(10)
C11 0.0919(19) 0.162(3) 0.0722(15) -0.0022(17) 0.0029(13) 0.0104(19)
C12 0.0993(18) 0.136(2) 0.0761(15) -0.0156(15) 0.0214(13) 0.0530(17)
C13 0.0684(14) 0.0887(16) 0.0953(16) -0.0139(13) 0.0133(12) 0.0063(12)
C14 0.0871(15) 0.0600(11) 0.0667(12) -0.0086(9) 0.0164(10) -0.0001(10)
N 0.0680(10) 0.0664(10) 0.0689(10) -0.0093(8) 0.0201(8) 0.0022(8)
O1 0.0647(8) 0.0828(10) 0.0712(9) -0.0025(7) 0.0252(7) 0.0150(7)
O2 0.0886(12) 0.1576(19) 0.0994(13) -0.0144(12) 0.0547(10) -0.0455(12)
O3 0.0683(9) 0.1325(15) 0.0655(9) -0.0053(9) 0.0133(7) 0.0043(9)
O4 0.1128(14) 0.1037(13) 0.0655(9) -0.0162(8) 0.0154(9) 0.0216(10)

loop_
_atom_type_symbol
_atom_type_description
_atom_type_scat_dispersion_real
_atom_type_scat_dispersion_imag
_atom_type_scat_source
C C 0.0033 0.0016 'International Tables Vol C Tables 4.2.6.8 and 6.1.1.4'
H H 0 0 'International Tables Vol C Tables 4.2.6.8 and 6.1.1.4'
N N 0.0061 0.0033 'International Tables Vol C Tables 4.2.6.8 and 6.1.1.4'
O O 0.0106 0.006 'International Tables Vol C Tables 4.2.6.8 and 6.1.1.4'

loop_
_geom_angle_atom_site_label_1
_geom_angle_atom_site_label_2
_geom_angle_atom_site_label_3
_geom_angle
N C1 C6 121.98(17)
N C1 C2 121.98(16)
C6 C1 C2 116.04(17)
C3 C2 C1 121.71(16)
C2 C3 C4 122.27(17)
C5 C4 C3 115.61(17)
C5 C4 C7 118.22(16)
C3 C4 C7 126.12(17)
C6 C5 C4 123.07(16)
C5 C6 C1 121.20(17)
C8 C7 C4 131.62(18)
C7 C8 C9 119.69(18)
C7 C8 C10 123.91(18)
C9 C8 C10 116.37(18)
O4 C9 O3 123.3(2)
O4 C9 C8 125.7(2)
O3 C9 C8 110.91(18)
O2 C10 O1 124.3(2)
O2 C10 C8 124.1(2)
O1 C10 C8 111.56(16)
C1 N C14 121.82(17)
C1 N C13 121.34(17)
C14 N C13 116.82(18)
C10 O1 C12 116.2(2)
C9 O3 C11 116.83(19)

loop_
_geom_bond_atom_site_label_1
_geom_bond_atom_site_label_2
_geom_bond_distance
C1 N 1.358(2)
C1 C6 1.417(3)
C1 C2 1.420(3)
C2 C3 1.366(3)
C3 C4 1.410(2)
C4 C5 1.405(3)
C4 C7 1.438(3)
C5 C6 1.364(3)
C7 C8 1.344(3)
C8 C9 1.475(3)
C8 C10 1.500(3)
C9 O4 1.208(3)
C9 O3 1.340(3)
C10 O2 1.196(3)
C10 O1 1.327(3)
C11 O3 1.451(3)
C12 O1 1.452(3)
C13 N 1.450(3)
C14 N 1.450(3)
